data_7011243
loop_
_publ_author_name
'Elena V. Grachova'
'Peter Jutzi'
'Beate Neumann'
'Lars O. Schebaum'
'Hans-Georg Stammler'
'Sergey P. Tunik'

_publ_section_title
;
 Unusual selective substitution of triply bridging carbonyl ligands for
 GaCp* in Rh6(CO)16. Synthesis and structural characterization of the
 Rh6(\m3-CO)4 &#x2212;x(\m3-GaCp*)x(CO)12 clusters, x&#x00A0;= 1--4
;
_journal_issue 3
_journal_name_full 'J. Chem. Soc., Dalton Trans.'
_journal_page_first 302
_journal_page_last 304
_journal_paper_doi 10.1039/b109327d
_journal_year 2002
_chemical_formula_moiety 'C34 H30 Ga2 O14 Rh6'
_chemical_formula_sum 'C34 H30 Ga2 O14 Rh6'
_chemical_formula_weight 1419.48
_chemical_name_systematic
; 
?
;
_space_group_IT_number 11
_symmetry_cell_setting monoclinic
_symmetry_space_group_name_Hall '-P 2yb'
_symmetry_space_group_name_H-M 'P 1 21/m 1'
_atom_sites_solution_hydrogens geom
_atom_sites_solution_primary direct
_atom_sites_solution_secondary difmap
_audit_creation_method SHELXL-97
_cell_angle_alpha 90.00
_cell_angle_beta 114.1911(13)
_cell_angle_gamma 90.00
_cell_formula_units_Z 2
_cell_length_a 11.3400(3)
_cell_length_b 15.2260(5)
_cell_length_c 12.6640(5)
_cell_measurement_reflns_used 6032
_cell_measurement_temperature 100(2)
_cell_measurement_theta_max 30.034
_cell_measurement_theta_min 2.037
_cell_volume 1994.58(12)
_computing_cell_refinement 'HKL Scalepack (Otwinowski & Minor 1997)'
_computing_data_collection KappaCCD
_computing_data_reduction 'Denzo and Scalepak (Otwinowski & Minor, 1997)'
_computing_molecular_graphics 'SHELXTL-PLUS (1990)'
_computing_publication_material 'SHELXL-97 (Sheldrick, 1997)'
_computing_structure_refinement 'SHELXL-97 (Sheldrick, 1997)'
_computing_structure_solution 'SHELXS-97 (Sheldrick, 1990)'
_diffrn_ambient_temperature 100(2)
_diffrn_measured_fraction_theta_full 0.998
_diffrn_measured_fraction_theta_max 0.998
_diffrn_measurement_device_type KappaCCD
_diffrn_measurement_method 'CCD; rotation images; thick slices'
_diffrn_radiation_monochromator graphite
_diffrn_radiation_source 'fine-focus sealed tube'
_diffrn_radiation_type MoK\a
_diffrn_radiation_wavelength 0.71073
_diffrn_reflns_av_R_equivalents 0.080
_diffrn_reflns_av_sigmaI/netI 0.0488
_diffrn_reflns_limit_h_max 13
_diffrn_reflns_limit_h_min -13
_diffrn_reflns_limit_k_max 18
_diffrn_reflns_limit_k_min -18
_diffrn_reflns_limit_l_max 15
_diffrn_reflns_limit_l_min -15
_diffrn_reflns_number 36192
_diffrn_reflns_theta_full 25.00
_diffrn_reflns_theta_max 25.00
_diffrn_reflns_theta_min 2.21
_exptl_absorpt_coefficient_mu 3.811
_exptl_absorpt_correction_T_max 0.9277
_exptl_absorpt_correction_T_min 0.4492
_exptl_absorpt_correction_type multi-scan
_exptl_crystal_colour green
_exptl_crystal_density_diffrn 2.364
_exptl_crystal_density_method 'not measured'
_exptl_crystal_description needle
_exptl_crystal_F_000 1356
_exptl_crystal_size_max 0.25
_exptl_crystal_size_mid 0.12
_exptl_crystal_size_min 0.02
_refine_diff_density_max 0.994
_refine_diff_density_min -0.986
_refine_diff_density_rms 0.140
_refine_ls_extinction_method none
_refine_ls_goodness_of_fit_ref 1.004
_refine_ls_hydrogen_treatment mixed
_refine_ls_matrix_type full
_refine_ls_number_parameters 275
_refine_ls_number_reflns 3646
_refine_ls_number_restraints 0
_refine_ls_restrained_S_all 1.004
_refine_ls_R_factor_all 0.0577
_refine_ls_R_factor_gt 0.0319
_refine_ls_shift/su_max 0.001
_refine_ls_shift/su_mean 0.000
_refine_ls_structure_factor_coef Fsqd
_refine_ls_weighting_details 'calc w=1/[\s^2^(Fo^2^)+(0.0318P)^2^+1.7970P] where P=(Fo^2^+2Fc^2^)/3'
_refine_ls_weighting_scheme calc
_refine_ls_wR_factor_gt 0.0653
_refine_ls_wR_factor_ref 0.0727
_reflns_number_gt 2627
_reflns_number_total 3646
_reflns_threshold_expression >2sigma(I)
_cod_data_source_file b109327d.txt
_cod_data_source_block compound2
_cod_depositor_comments
;
The following automatic conversions were performed:
'_atom_site_symetry_multiplicity' tag replaced with
'_atom_site_symmetry_multiplicity'.

Automatic conversion script
Id: cif_correct_tags 1440 2010-10-19 06:21:57Z saulius 

The following automatic conversions were performed:
'_symmetry_cell_setting' value 'Monoclinic' changed to 'monoclinic'
according to '/home/saulius/struct/CIF-dictionaries/cif_core.dic'
dictionary named 'cif_core.dic' version 2.4.1 from 2010-06-29.

Automatic conversion script
Id: cif_fix_enum 1527 2010-12-29 10:47:43Z saulius 
;
_cod_original_sg_symbol_H-M 'P 21/m'
_cod_database_code 7011243

loop_
_symmetry_equiv_pos_as_xyz
'x, y, z'
'-x, y+1/2, -z'
'-x, -y, -z'
'x, -y-1/2, z'

loop_
_atom_site_label
_atom_site_type_symbol
_atom_site_fract_x
_atom_site_fract_y
_atom_site_fract_z
_atom_site_U_iso_or_equiv
_atom_site_adp_type
_atom_site_occupancy
_atom_site_symmetry_multiplicity
_atom_site_calc_flag
_atom_site_refinement_flags
_atom_site_disorder_assembly
_atom_site_disorder_group
Rh1 Rh -0.13434(6) 0.2500 -0.89072(5) 0.01472(15) Uani 1 2 d S . .
Rh2 Rh -0.37024(4) 0.34329(3) -0.96596(4) 0.01467(12) Uani 1 1 d . . .
Rh3 Rh -0.20581(4) 0.34291(3) -0.73415(4) 0.01458(12) Uani 1 1 d . . .
Rh4 Rh -0.43458(6) 0.2500 -0.81031(5) 0.01531(15) Uani 1 2 d S . .
Ga1 Ga -0.30001(8) 0.2500 -1.10188(7) 0.0192(2) Uani 1 2 d S . .
Ga2 Ga -0.00013(9) 0.2500 -0.67234(8) 0.0238(2) Uani 1 2 d S . .
O1 O 0.0134(4) 0.4001(3) -0.9370(4) 0.0346(11) Uani 1 1 d . . .
O2 O -0.2680(4) 0.5153(2) -1.0172(3) 0.0261(10) Uani 1 1 d . . .
O3 O -0.6457(4) 0.3642(2) -1.1474(3) 0.0297(10) Uani 1 1 d . . .
O4 O -0.0711(4) 0.5136(2) -0.7417(3) 0.0312(10) Uani 1 1 d . . .
O5 O -0.1823(4) 0.3634(3) -0.4877(4) 0.0394(11) Uani 1 1 d . . .
O6 O -0.7245(6) 0.2500 -0.9548(5) 0.0360(16) Uani 1 2 d S . .
O7 O -0.4545(6) 0.2500 -0.5784(5) 0.0368(16) Uani 1 2 d S . .
O8 O -0.4534(3) 0.4532(2) -0.8038(3) 0.0227(9) Uani 1 1 d . . .
C1 C -0.0400(5) 0.3431(4) -0.9194(5) 0.0229(13) Uani 1 1 d . . .
C2 C -0.3072(5) 0.4502(4) -1.0011(5) 0.0201(13) Uani 1 1 d . . .
C3 C -0.5413(6) 0.3575(3) -1.0808(5) 0.0181(12) Uani 1 1 d . . .
C4 C -0.1198(5) 0.4487(4) -0.7375(5) 0.0209(13) Uani 1 1 d . . .
C5 C -0.1886(5) 0.3558(3) -0.5784(5) 0.0211(13) Uani 1 1 d . . .
C6 C -0.6160(9) 0.2500 -0.9015(7) 0.026(2) Uani 1 2 d S . .
C7 C -0.4483(8) 0.2500 -0.6638(8) 0.0232(19) Uani 1 2 d S . .
C8 C -0.4019(5) 0.3902(4) -0.8195(5) 0.0212(13) Uani 1 1 d . . .
C9 C -0.1731(8) 0.2500 -1.2121(7) 0.028(2) Uani 1 2 d S . .
C10 C -0.2553(6) 0.3251(4) -1.2411(5) 0.0285(15) Uani 1 1 d . . .
C11 C -0.3850(6) 0.2968(4) -1.2876(5) 0.0258(14) Uani 1 1 d . . .
C12 C -0.0286(9) 0.2500 -1.1650(9) 0.053(3) Uani 1 2 d S . .
H12A H -0.0015 0.2500 -1.2292 0.080 Uiso 1 2 calc SR . .
H12B H 0.0051 0.1974 -1.1174 0.080 Uiso 0.50 1 calc PR . .
H12C H 0.0051 0.3026 -1.1174 0.080 Uiso 0.50 1 calc PR . .
C13 C -0.2127(7) 0.4194(4) -1.2345(6) 0.0445(19) Uani 1 1 d . . .
H13A H -0.1319 0.4277 -1.1656 0.067 Uiso 1 1 calc R . .
H13B H -0.2797 0.4578 -1.2297 0.067 Uiso 1 1 calc R . .
H13C H -0.1988 0.4341 -1.3039 0.067 Uiso 1 1 calc R . .
C14 C -0.5042(7) 0.3543(4) -1.3416(5) 0.0449(19) Uani 1 1 d . . .
H14A H -0.5145 0.3726 -1.4190 0.067 Uiso 1 1 calc R . .
H14B H -0.4945 0.4063 -1.2931 0.067 Uiso 1 1 calc R . .
H14C H -0.5807 0.3210 -1.3474 0.067 Uiso 1 1 calc R . .
C15 C 0.2095(5) 0.2972(3) -0.6108(5) 0.0238(14) Uani 1 1 d . . .
C16 C 0.1676(5) 0.3261(3) -0.5249(5) 0.0263(14) Uani 1 1 d . . .
C17 C 0.1439(7) 0.2500 -0.4707(7) 0.026(2) Uani 1 2 d S . .
C18 C 0.2536(6) 0.3549(4) -0.6836(6) 0.0337(16) Uani 1 1 d . . .
H18A H 0.3430 0.3734 -0.6383 0.051 Uiso 1 1 calc R . .
H18B H 0.1977 0.4068 -0.7083 0.051 Uiso 1 1 calc R . .
H18C H 0.2488 0.3223 -0.7520 0.051 Uiso 1 1 calc R . .
C19 C 0.1613(6) 0.4190(4) -0.4895(5) 0.0355(16) Uani 1 1 d . . .
H19A H 0.0835 0.4272 -0.4749 0.053 Uiso 1 1 calc R . .
H19B H 0.1582 0.4587 -0.5515 0.053 Uiso 1 1 calc R . .
H19C H 0.2381 0.4322 -0.4188 0.053 Uiso 1 1 calc R . .
C20 C 0.1052(8) 0.2500 -0.3711(8) 0.035(2) Uani 1 2 d S . .
H20A H 0.1829 0.2500 -0.2982 0.052 Uiso 1 2 calc SR . .
H20B H 0.0538 0.1974 -0.3749 0.052 Uiso 0.50 1 calc PR . .
H20C H 0.0538 0.3026 -0.3749 0.052 Uiso 0.50 1 calc PR . .

loop_
_atom_site_aniso_label
_atom_site_aniso_U_11
_atom_site_aniso_U_22
_atom_site_aniso_U_33
_atom_site_aniso_U_23
_atom_site_aniso_U_13
_atom_site_aniso_U_12
Rh1 0.0176(3) 0.0120(3) 0.0170(4) 0.000 0.0094(3) 0.000
Rh2 0.0178(2) 0.0116(2) 0.0147(3) 0.00137(17) 0.00671(19) 0.00148(18)
Rh3 0.0185(2) 0.0111(2) 0.0143(2) -0.00127(17) 0.00689(19) -0.00086(18)
Rh4 0.0161(3) 0.0154(3) 0.0161(4) 0.000 0.0083(3) 0.000
Ga1 0.0246(5) 0.0170(4) 0.0173(5) 0.000 0.0100(4) 0.000
Ga2 0.0248(5) 0.0209(5) 0.0261(6) 0.000 0.0109(5) 0.000
O1 0.035(3) 0.032(2) 0.042(3) 0.006(2) 0.020(2) -0.011(2)
O2 0.028(2) 0.019(2) 0.032(3) 0.0058(18) 0.013(2) -0.0030(19)
O3 0.027(2) 0.028(2) 0.025(3) 0.0048(19) 0.002(2) 0.002(2)
O4 0.039(3) 0.021(2) 0.033(3) -0.0023(19) 0.014(2) -0.013(2)
O5 0.060(3) 0.035(3) 0.026(3) -0.007(2) 0.020(2) -0.004(2)
O6 0.023(4) 0.049(4) 0.035(4) 0.000 0.011(3) 0.000
O7 0.035(4) 0.051(4) 0.029(4) 0.000 0.018(3) 0.000
O8 0.026(2) 0.021(2) 0.024(2) 0.0023(18) 0.0124(19) 0.0082(18)
C1 0.021(3) 0.028(3) 0.022(3) 0.000(3) 0.011(3) 0.001(3)
C2 0.021(3) 0.026(3) 0.010(3) -0.004(2) 0.004(3) 0.007(3)
C3 0.025(3) 0.014(3) 0.018(3) 0.003(2) 0.012(3) -0.001(3)
C4 0.025(3) 0.023(3) 0.013(3) -0.002(2) 0.006(3) -0.001(3)
C5 0.030(3) 0.014(3) 0.020(3) -0.008(3) 0.011(3) -0.002(3)
C6 0.033(6) 0.027(5) 0.025(5) 0.000 0.019(5) 0.000
C7 0.024(5) 0.021(4) 0.030(6) 0.000 0.017(4) 0.000
C8 0.018(3) 0.024(3) 0.019(3) 0.000(3) 0.005(3) -0.002(3)
C9 0.037(5) 0.035(5) 0.014(5) 0.000 0.014(4) 0.000
C10 0.048(4) 0.024(3) 0.018(3) -0.004(3) 0.017(3) -0.005(3)
C11 0.034(4) 0.029(3) 0.014(3) 0.004(2) 0.010(3) 0.007(3)
C12 0.045(7) 0.079(8) 0.041(7) 0.000 0.023(6) 0.000
C13 0.080(5) 0.027(4) 0.041(4) -0.001(3) 0.041(4) -0.017(4)
C14 0.067(5) 0.050(4) 0.021(4) 0.007(3) 0.021(4) 0.026(4)
C15 0.018(3) 0.023(3) 0.026(4) 0.001(3) 0.004(3) 0.005(3)
C16 0.023(3) 0.019(3) 0.033(4) 0.000(3) 0.007(3) 0.002(3)
C17 0.014(4) 0.034(5) 0.025(5) 0.000 0.005(4) 0.000
C18 0.034(4) 0.025(3) 0.047(4) 0.009(3) 0.021(3) 0.002(3)
C19 0.040(4) 0.028(4) 0.036(4) -0.004(3) 0.013(3) 0.000(3)
C20 0.024(5) 0.043(6) 0.033(6) 0.000 0.008(4) 0.000

loop_
_atom_type_symbol
_atom_type_description
_atom_type_scat_dispersion_real
_atom_type_scat_dispersion_imag
_atom_type_scat_source
C C 0.0033 0.0016 'International Tables Vol C Tables 4.2.6.8 and 6.1.1.4'
H H 0.0000 0.0000 'International Tables Vol C Tables 4.2.6.8 and 6.1.1.4'
O O 0.0106 0.0060 'International Tables Vol C Tables 4.2.6.8 and 6.1.1.4'
Ga Ga 0.2307 1.6083 'International Tables Vol C Tables 4.2.6.8 and 6.1.1.4'
Rh Rh -1.1178 0.9187 'International Tables Vol C Tables 4.2.6.8 and 6.1.1.4'

loop_
_geom_angle_atom_site_label_1
_geom_angle_atom_site_label_2
_geom_angle_atom_site_label_3
_geom_angle
_geom_angle_site_symmetry_1
_geom_angle_site_symmetry_3
_geom_angle_publ_flag
C1 Rh1 C1 96.6(3) . 4_565 ?
C1 Rh1 Ga2 94.29(17) . . ?
C1 Rh1 Ga2 94.29(17) 4_565 . ?
C1 Rh1 Ga1 91.72(17) . . ?
C1 Rh1 Ga1 91.72(17) 4_565 . ?
Ga2 Rh1 Ga1 170.96(4) . . ?
C1 Rh1 Rh3 96.17(16) . . ?
C1 Rh1 Rh3 149.15(17) 4_565 . ?
Ga2 Rh1 Rh3 56.78(2) . . ?
Ga1 Rh1 Rh3 115.85(3) . . ?
C1 Rh1 Rh3 149.15(17) . 4_565 ?
C1 Rh1 Rh3 96.17(16) 4_565 4_565 ?
Ga2 Rh1 Rh3 56.78(2) . 4_565 ?
Ga1 Rh1 Rh3 115.85(3) . 4_565 ?
Rh3 Rh1 Rh3 60.41(2) . 4_565 ?
C1 Rh1 Rh2 147.17(17) . 4_565 ?
C1 Rh1 Rh2 95.18(16) 4_565 4_565 ?
Ga2 Rh1 Rh2 115.27(3) . 4_565 ?
Ga1 Rh1 Rh2 57.34(2) . 4_565 ?
Rh3 Rh1 Rh2 89.09(2) . 4_565 ?
Rh3 Rh1 Rh2 58.571(16) 4_565 4_565 ?
C1 Rh1 Rh2 95.18(16) . . ?
C1 Rh1 Rh2 147.17(17) 4_565 . ?
Ga2 Rh1 Rh2 115.27(3) . . ?
Ga1 Rh1 Rh2 57.34(2) . . ?
Rh3 Rh1 Rh2 58.570(16) . . ?
Rh3 Rh1 Rh2 89.09(2) 4_565 . ?
Rh2 Rh1 Rh2 60.32(2) 4_565 . ?
C3 Rh2 C2 95.0(2) . . ?
C3 Rh2 C8 98.2(2) . . ?
C2 Rh2 C8 97.4(2) . . ?
C3 Rh2 Ga1 92.82(16) . . ?
C2 Rh2 Ga1 93.79(16) . . ?
C8 Rh2 Ga1 163.47(15) . . ?
C3 Rh2 Rh3 147.93(16) . . ?
C2 Rh2 Rh3 95.49(16) . . ?
C8 Rh2 Rh3 50.34(15) . . ?
Ga1 Rh2 Rh3 116.57(2) . . ?
C3 Rh2 Rh4 96.85(16) . . ?
C2 Rh2 Rh4 147.38(16) . . ?
C8 Rh2 Rh4 50.85(14) . . ?
Ga1 Rh2 Rh4 115.772(19) . . ?
Rh3 Rh2 Rh4 59.999(17) . . ?
C3 Rh2 Rh1 147.46(16) . . ?
C2 Rh2 Rh1 96.55(16) . . ?
C8 Rh2 Rh1 110.21(15) . . ?
Ga1 Rh2 Rh1 56.19(2) . . ?
Rh3 Rh2 Rh1 60.439(17) . . ?
Rh4 Rh2 Rh1 89.501(19) . . ?
C3 Rh2 Rh2 96.52(15) . 4_565 ?
C2 Rh2 Rh2 148.81(16) . 4_565 ?
C8 Rh2 Rh2 109.41(15) . 4_565 ?
Ga1 Rh2 Rh2 56.825(14) . 4_565 ?
Rh3 Rh2 Rh2 89.881(11) . 4_565 ?
Rh4 Rh2 Rh2 59.019(11) . 4_565 ?
Rh1 Rh2 Rh2 59.840(10) . 4_565 ?
C4 Rh3 C5 95.8(2) . . ?
C4 Rh3 C8 98.0(2) . . ?
C5 Rh3 C8 97.5(2) . . ?
C4 Rh3 Ga2 93.65(17) . . ?
C5 Rh3 Ga2 92.65(17) . . ?
C8 Rh3 Ga2 163.64(15) . . ?
C4 Rh3 Rh2 95.97(16) . . ?
C5 Rh3 Rh2 146.82(17) . . ?
C8 Rh3 Rh2 50.07(15) . . ?
Ga2 Rh3 Rh2 117.40(3) . . ?
C4 Rh3 Rh4 147.99(16) . . ?
C5 Rh3 Rh4 95.59(16) . . ?
C8 Rh3 Rh4 50.81(14) . . ?
Ga2 Rh3 Rh4 115.58(2) . . ?
Rh2 Rh3 Rh4 60.016(17) . . ?
C4 Rh3 Rh1 96.43(16) . . ?
C5 Rh3 Rh1 147.40(16) . . ?
C8 Rh3 Rh1 110.49(15) . . ?
Ga2 Rh3 Rh1 56.50(2) . . ?
Rh2 Rh3 Rh1 60.991(17) . . ?
Rh4 Rh3 Rh1 89.825(19) . . ?
C4 Rh3 Rh3 148.33(17) . 4_565 ?
C5 Rh3 Rh3 95.90(15) . 4_565 ?
C8 Rh3 Rh3 109.49(14) . 4_565 ?
Ga2 Rh3 Rh3 56.467(14) . 4_565 ?
Rh2 Rh3 Rh3 90.120(11) . 4_565 ?
Rh4 Rh3 Rh3 59.151(11) . 4_565 ?
Rh1 Rh3 Rh3 59.795(10) . 4_565 ?
C6 Rh4 C7 95.2(3) . . ?
C6 Rh4 C8 97.65(15) . . ?
C7 Rh4 C8 97.72(15) . . ?
C6 Rh4 C8 97.65(15) . 4_565 ?
C7 Rh4 C8 97.72(15) . 4_565 ?
C8 Rh4 C8 157.1(3) . 4_565 ?
C6 Rh4 Rh3 147.18(8) . . ?
C7 Rh4 Rh3 95.7(2) . . ?
C8 Rh4 Rh3 50.19(14) . . ?
C8 Rh4 Rh3 111.41(14) 4_565 . ?
C6 Rh4 Rh3 147.18(8) . 4_565 ?
C7 Rh4 Rh3 95.7(2) . 4_565 ?
C8 Rh4 Rh3 111.41(14) . 4_565 ?
C8 Rh4 Rh3 50.19(14) 4_565 4_565 ?
Rh3 Rh4 Rh3 61.70(2) . 4_565 ?
C6 Rh4 Rh2 95.9(2) . . ?
C7 Rh4 Rh2 146.95(8) . . ?
C8 Rh4 Rh2 49.96(15) . . ?
C8 Rh4 Rh2 111.45(15) 4_565 . ?
Rh3 Rh4 Rh2 59.985(16) . . ?
Rh3 Rh4 Rh2 91.59(2) 4_565 . ?
C6 Rh4 Rh2 95.9(2) . 4_565 ?
C7 Rh4 Rh2 146.95(8) . 4_565 ?
C8 Rh4 Rh2 111.45(15) . 4_565 ?
C8 Rh4 Rh2 49.96(15) 4_565 4_565 ?
Rh3 Rh4 Rh2 91.59(2) . 4_565 ?
Rh3 Rh4 Rh2 59.986(16) 4_565 4_565 ?
Rh2 Rh4 Rh2 61.96(2) . 4_565 ?
C11 Ga1 C11 36.7(3) 4_565 . ?
C11 Ga1 C10 59.89(19) 4_565 . ?
C11 Ga1 C10 35.8(2) . . ?
C11 Ga1 C10 35.8(2) 4_565 4_565 ?
C11 Ga1 C10 59.89(19) . 4_565 ?
C10 Ga1 C10 58.9(3) . 4_565 ?
C11 Ga1 C9 59.5(2) 4_565 . ?
C11 Ga1 C9 59.5(2) . . ?
C10 Ga1 C9 35.22(18) . . ?
C10 Ga1 C9 35.23(18) 4_565 . ?
C11 Ga1 Rh1 154.64(15) 4_565 . ?
C11 Ga1 Rh1 154.64(15) . . ?
C10 Ga1 Rh1 119.81(15) . . ?
C10 Ga1 Rh1 119.81(15) 4_565 . ?
C9 Ga1 Rh1 104.6(2) . . ?
C11 Ga1 Rh2 113.68(14) 4_565 4_565 ?
C11 Ga1 Rh2 138.29(16) . 4_565 ?
C10 Ga1 Rh2 173.44(15) . 4_565 ?
C10 Ga1 Rh2 117.08(14) 4_565 4_565 ?
C9 Ga1 Rh2 144.33(7) . 4_565 ?
Rh1 Ga1 Rh2 66.48(2) . 4_565 ?
C11 Ga1 Rh2 138.29(16) 4_565 . ?
C11 Ga1 Rh2 113.68(14) . . ?
C10 Ga1 Rh2 117.08(14) . . ?
C10 Ga1 Rh2 173.44(15) 4_565 . ?
C9 Ga1 Rh2 144.33(7) . . ?
Rh1 Ga1 Rh2 66.48(2) . . ?
Rh2 Ga1 Rh2 66.35(3) 4_565 . ?
C15 Ga2 C15 36.6(3) 4_565 . ?
C15 Ga2 C16 35.67(19) 4_565 4_565 ?
C15 Ga2 C16 59.77(19) . 4_565 ?
C15 Ga2 C16 59.77(19) 4_565 . ?
C15 Ga2 C16 35.67(19) . . ?
C16 Ga2 C16 59.0(3) 4_565 . ?
C15 Ga2 C17 58.7(2) 4_565 . ?
C15 Ga2 C17 58.7(2) . . ?
C16 Ga2 C17 34.90(17) 4_565 . ?
C16 Ga2 C17 34.90(17) . . ?
C15 Ga2 Rh1 116.29(15) 4_565 . ?
C15 Ga2 Rh1 116.29(15) . . ?
C16 Ga2 Rh1 142.11(15) 4_565 . ?
C16 Ga2 Rh1 142.11(15) . . ?
C17 Ga2 Rh1 174.60(19) . . ?
C15 Ga2 Rh3 128.18(13) 4_565 4_565 ?
C15 Ga2 Rh3 164.74(13) . 4_565 ?
C16 Ga2 Rh3 108.01(13) 4_565 4_565 ?
C16 Ga2 Rh3 148.57(16) . 4_565 ?
C17 Ga2 Rh3 117.55(15) . 4_565 ?
Rh1 Ga2 Rh3 66.72(3) . 4_565 ?
C15 Ga2 Rh3 164.74(13) 4_565 . ?
C15 Ga2 Rh3 128.18(13) . . ?
C16 Ga2 Rh3 148.57(16) 4_565 . ?
C16 Ga2 Rh3 108.02(13) . . ?
C17 Ga2 Rh3 117.55(15) . . ?
Rh1 Ga2 Rh3 66.72(3) . . ?
Rh3 Ga2 Rh3 67.07(3) 4_565 . ?
O1 C1 Rh1 178.0(5) . . ?
O2 C2 Rh2 176.9(5) . . ?
O3 C3 Rh2 177.5(5) . . ?
O4 C4 Rh3 178.0(5) . . ?
O5 C5 Rh3 178.0(5) . . ?
O6 C6 Rh4 179.3(7) . . ?
O7 C7 Rh4 179.1(8) . . ?
O8 C8 Rh2 133.1(4) . . ?
O8 C8 Rh3 131.7(4) . . ?
Rh2 C8 Rh3 79.60(19) . . ?
O8 C8 Rh4 132.9(4) . . ?
Rh2 C8 Rh4 79.20(19) . . ?
Rh3 C8 Rh4 79.00(19) . . ?
C10 C9 C10 106.8(7) . 4_565 ?
C10 C9 C12 126.6(4) . . ?
C10 C9 C12 126.6(4) 4_565 . ?
C10 C9 Ga1 70.3(4) . . ?
C10 C9 Ga1 70.3(4) 4_565 . ?
C12 C9 Ga1 126.3(6) . . ?
C11 C10 C9 108.8(5) . . ?
C11 C10 C13 124.8(6) . . ?
C9 C10 C13 126.1(6) . . ?
C11 C10 Ga1 69.6(3) . . ?
C9 C10 Ga1 74.5(4) . . ?
C13 C10 Ga1 126.2(4) . . ?
C10 C11 C11 107.8(3) . 4_565 ?
C10 C11 C14 126.6(6) . . ?
C11 C11 C14 125.2(4) 4_565 . ?
C10 C11 Ga1 74.6(3) . . ?
C11 C11 Ga1 71.63(14) 4_565 . ?
C14 C11 Ga1 124.8(4) . . ?
C16 C15 C15 108.0(3) . 4_565 ?
C16 C15 C18 126.1(5) . . ?
C15 C15 C18 125.9(3) 4_565 . ?
C16 C15 Ga2 74.4(3) . . ?
C15 C15 Ga2 71.72(13) 4_565 . ?
C18 C15 Ga2 122.3(4) . . ?
C15 C16 C17 107.7(5) . . ?
C15 C16 C19 126.4(5) . . ?
C17 C16 C19 125.7(6) . . ?
C15 C16 Ga2 69.9(3) . . ?
C17 C16 Ga2 74.4(4) . . ?
C19 C16 Ga2 125.6(4) . . ?
C16 C17 C16 108.6(7) . 4_565 ?
C16 C17 C20 125.7(4) . . ?
C16 C17 C20 125.7(4) 4_565 . ?
C16 C17 Ga2 70.7(4) . . ?
C16 C17 Ga2 70.7(4) 4_565 . ?
C20 C17 Ga2 126.1(5) . . ?

loop_
_geom_bond_atom_site_label_1
_geom_bond_atom_site_label_2
_geom_bond_distance
_geom_bond_site_symmetry_2
_geom_bond_publ_flag
Rh1 C1 1.898(6) . ?
Rh1 C1 1.898(6) 4_565 ?
Rh1 Ga2 2.5524(11) . ?
Rh1 Ga1 2.5618(10) . ?
Rh1 Rh3 2.8119(7) . ?
Rh1 Rh3 2.8119(7) 4_565 ?
Rh1 Rh2 2.8271(6) 4_565 ?
Rh1 Rh2 2.8271(6) . ?
Rh2 C3 1.901(6) . ?
Rh2 C2 1.902(6) . ?
Rh2 C8 2.150(6) . ?
Rh2 Ga1 2.5958(8) . ?
Rh2 Rh3 2.7584(6) . ?
Rh2 Rh4 2.7592(7) . ?
Rh2 Rh2 2.8407(8) 4_565 ?
Rh3 C4 1.893(6) . ?
Rh3 C5 1.910(6) . ?
Rh3 C8 2.159(5) . ?
Rh3 Ga2 2.5608(8) . ?
Rh3 Rh4 2.7588(7) . ?
Rh3 Rh3 2.8293(8) 4_565 ?
Rh4 C6 1.902(9) . ?
Rh4 C7 1.924(9) . ?
Rh4 C8 2.178(5) . ?
Rh4 C8 2.178(5) 4_565 ?
Rh4 Rh3 2.7588(7) 4_565 ?
Rh4 Rh2 2.7593(7) 4_565 ?
Ga1 C11 2.261(5) 4_565 ?
Ga1 C11 2.261(5) . ?
Ga1 C10 2.326(6) . ?
Ga1 C10 2.326(6) 4_565 ?
Ga1 C9 2.380(8) . ?
Ga1 Rh2 2.5957(8) 4_565 ?
Ga2 C15 2.293(5) 4_565 ?
Ga2 C15 2.293(5) . ?
Ga2 C16 2.353(6) 4_565 ?
Ga2 C16 2.353(6) . ?
Ga2 C17 2.402(8) . ?
Ga2 Rh3 2.5608(9) 4_565 ?
O1 C1 1.131(6) . ?
O2 C2 1.139(6) . ?
O3 C3 1.142(6) . ?
O4 C4 1.144(6) . ?
O5 C5 1.127(6) . ?
O6 C6 1.135(9) . ?
O7 C7 1.113(9) . ?
O8 C8 1.181(6) . ?
C9 C10 1.425(8) . ?
C9 C10 1.425(8) 4_565 ?
C9 C12 1.497(12) . ?
C10 C11 1.409(8) . ?
C10 C13 1.507(8) . ?
C11 C11 1.425(11) 4_565 ?
C11 C14 1.518(8) . ?
C15 C16 1.424(8) . ?
C15 C15 1.439(10) 4_565 ?
C15 C18 1.500(8) . ?
C16 C17 1.427(7) . ?
C16 C19 1.495(7) . ?
C17 C16 1.427(7) 4_565 ?
C17 C20 1.496(11) . ?
